data_7030058
loop_
_publ_author_name
'Kitchen, Jonathan A.'
'Martinho, Paulo N.'
'Morgan, Grace G.'
'Gunnlaugsson, Thorfinnur'

_publ_section_title
;
 Synthesis, crystal structure and EPR spectroscopic analysis of novel
 copper complexes formed from N-pyridyl-4-nitro-1,8-naphthalimide ligands.
;
_journal_issue 17
_journal_name_full 'Dalton transactions (Cambridge, England : 2003)'
_journal_page_first 6468
_journal_page_last 6479
_journal_paper_doi 10.1039/c3dt53323a
_journal_volume 43
_journal_year 2014
_chemical_formula_sum 'C46 H36 Cu2 N8 O16'
_chemical_formula_weight 1083.91
_chemical_name_systematic
; 
 ? 
;
_space_group_IT_number 2
_symmetry_cell_setting triclinic
_symmetry_space_group_name_Hall '-P 1'
_symmetry_space_group_name_H-M 'P -1'
_atom_sites_solution_hydrogens geom
_atom_sites_solution_primary direct
_atom_sites_solution_secondary difmap
_audit_creation_method SHELXL-97
_cell_angle_alpha 99.75(3)
_cell_angle_beta 94.30(3)
_cell_angle_gamma 118.30(3)
_cell_formula_units_Z 1
_cell_length_a 8.7390(17)
_cell_length_b 9.0880(18)
_cell_length_c 17.536(4)
_cell_measurement_reflns_used 3098
_cell_measurement_temperature 108(2)
_cell_measurement_theta_max 30.5940
_cell_measurement_theta_min 2.6120
_cell_volume 1189.0(6)
_computing_structure_refinement 'SHELXL-97 (Sheldrick, 2008)'
_computing_structure_solution 'SHELXS-97 (Sheldrick, 2008)'
_diffrn_ambient_temperature 108(2)
_diffrn_measured_fraction_theta_full 0.951
_diffrn_measured_fraction_theta_max 0.951
_diffrn_measurement_device_type 'Rigaku Saturn 724'
_diffrn_measurement_method 'phi and omega scans'
_diffrn_radiation_monochromator graphite
_diffrn_radiation_source 'fine-focus sealed tube'
_diffrn_radiation_type MoK\a
_diffrn_radiation_wavelength 0.71073
_diffrn_reflns_av_R_equivalents 0.0994
_diffrn_reflns_av_sigmaI/netI 0.1074
_diffrn_reflns_limit_h_max 10
_diffrn_reflns_limit_h_min -7
_diffrn_reflns_limit_k_max 9
_diffrn_reflns_limit_k_min -10
_diffrn_reflns_limit_l_max 20
_diffrn_reflns_limit_l_min -20
_diffrn_reflns_number 7727
_diffrn_reflns_theta_full 24.49
_diffrn_reflns_theta_max 24.49
_diffrn_reflns_theta_min 2.61
_exptl_absorpt_coefficient_mu 0.975
_exptl_absorpt_correction_T_max 0.8004
_exptl_absorpt_correction_T_min 0.7275
_exptl_absorpt_correction_type multi-scan
_exptl_absorpt_process_details CrystalClear
_exptl_crystal_colour Green
_exptl_crystal_density_diffrn 1.514
_exptl_crystal_density_method 'not measured'
_exptl_crystal_description Block
_exptl_crystal_F_000 554
_exptl_crystal_size_max 0.35
_exptl_crystal_size_mid 0.26
_exptl_crystal_size_min 0.24
_refine_diff_density_max 0.998
_refine_diff_density_min -1.211
_refine_diff_density_rms 0.142
_refine_ls_extinction_coef 0.015(6)
_refine_ls_extinction_expression Fc^*^=kFc[1+0.001xFc^2^\l^3^/sin(2\q)]^-1/4^
_refine_ls_extinction_method SHELXL
_refine_ls_goodness_of_fit_ref 1.209
_refine_ls_hydrogen_treatment constr
_refine_ls_matrix_type full
_refine_ls_number_parameters 356
_refine_ls_number_reflns 3766
_refine_ls_number_restraints 1
_refine_ls_restrained_S_all 1.209
_refine_ls_R_factor_all 0.1355
_refine_ls_R_factor_gt 0.1200
_refine_ls_shift/su_max 0.000
_refine_ls_shift/su_mean 0.000
_refine_ls_structure_factor_coef Fsqd
_refine_ls_weighting_details 'calc w=1/[\s^2^(Fo^2^)+(0.1806P)^2^+2.2193P] where P=(Fo^2^+2Fc^2^)/3'
_refine_ls_weighting_scheme calc
_refine_ls_wR_factor_gt 0.3304
_refine_ls_wR_factor_ref 0.3505
_reflns_number_gt 3259
_reflns_number_total 3766
_reflns_threshold_expression >2sigma(I)
_cod_data_source_file c3dt53323a2.cif
_cod_data_source_block jakoac
_cod_depositor_comments
;
The following automatic conversions were performed:

'_symmetry_cell_setting' value 'Triclinic' changed to 'triclinic'
according to
/usr/data/users/saulius/crontab/automatic-downloads/current/RSC/lib/dictionaries/cif_core.dic
dictionary named 'cif_core.dic' version 2.4.2 from 2011-04-26.

Automatic conversion script
Id: cif_fix_values 2281 2013-09-26 08:29:07Z andrius 
;
_cod_original_cell_volume 1189.0(4)
_cod_original_sg_symbol_H-M P-1
_cod_database_code 7030058

loop_
_symmetry_equiv_pos_as_xyz
'x, y, z'
'-x, -y, -z'

loop_
_atom_site_label
_atom_site_type_symbol
_atom_site_fract_x
_atom_site_fract_y
_atom_site_fract_z
_atom_site_U_iso_or_equiv
_atom_site_adp_type
_atom_site_occupancy
_atom_site_symmetry_multiplicity
_atom_site_calc_flag
_atom_site_refinement_flags
_atom_site_disorder_assembly
_atom_site_disorder_group
Cu1 Cu 0.94926(15) 1.02789(15) 0.06723(6) 0.0540(6) Uani 1 1 d . . .
O3 O 0.4345(10) 0.6171(10) 0.2286(4) 0.075(2) Uani 1 1 d . . .
O4 O 0.9562(9) 0.9263(8) 0.4070(4) 0.0563(16) Uani 1 1 d . C .
N2 N 0.6895(10) 0.7805(9) 0.3235(4) 0.0472(17) Uani 1 1 d . C .
N3 N 0.8547(11) 1.0505(10) 0.1816(4) 0.0546(19) Uani 1 1 d . . .
C1 C 0.5287(14) 0.6240(13) 0.2876(5) 0.058(2) Uani 1 1 d . . .
C2 C 0.4840(13) 0.4760(13) 0.3246(5) 0.055(2) Uani 1 1 d . C .
C3 C 0.3317(13) 0.3190(13) 0.2889(6) 0.060(2) Uani 1 1 d . . .
H3 H 0.2612 0.3086 0.2421 0.072 Uiso 1 1 calc R . .
C4 C 0.2840(14) 0.1768(12) 0.3230(5) 0.059(2) Uani 1 1 d . C .
H4 H 0.1807 0.0708 0.2988 0.071 Uiso 1 1 calc R . .
C5 C 0.3841(12) 0.1882(12) 0.3907(5) 0.055(2) Uani 1 1 d . . .
H5 H 0.3477 0.0902 0.4124 0.065 Uiso 0.50 1 calc PR A 2
C6 C 0.5421(12) 0.3451(11) 0.4292(5) 0.049(2) Uani 1 1 d . C .
C7 C 0.6595(13) 0.3687(13) 0.4970(5) 0.055(2) Uani 1 1 d . . .
H7 H 0.6291 0.2767 0.5224 0.065 Uiso 0.50 1 calc PR B 1
C8 C 0.8174(13) 0.5223(13) 0.5272(6) 0.059(2) Uani 1 1 d . C .
H8 H 0.8935 0.5324 0.5719 0.070 Uiso 1 1 calc R . .
C9 C 0.8649(15) 0.6637(13) 0.4915(5) 0.059(2) Uani 1 1 d . . .
H9 H 0.9714 0.7691 0.5124 0.071 Uiso 1 1 calc R C .
C10 C 0.7531(13) 0.6451(12) 0.4256(5) 0.051(2) Uani 1 1 d . C .
C11 C 0.5930(12) 0.4878(11) 0.3928(4) 0.046(2) Uani 1 1 d . . .
C12 C 0.8119(13) 0.7947(13) 0.3866(5) 0.052(2) Uani 1 1 d . . .
C13 C 0.7394(11) 0.9237(11) 0.2877(5) 0.0443(19) Uani 1 1 d . . .
C14 C 0.7456(13) 1.0768(13) 0.3254(5) 0.056(2) Uani 1 1 d . C .
H14 H 0.7064 1.0852 0.3743 0.067 Uiso 1 1 calc R . .
C15 C 0.8098(13) 1.2150(12) 0.2901(5) 0.055(2) Uani 1 1 d . . .
H15 H 0.8169 1.3204 0.3143 0.066 Uiso 1 1 calc R C .
C16 C 0.8624(12) 1.1950(11) 0.2194(5) 0.049(2) Uani 1 1 d . C .
H16 H 0.9076 1.2903 0.1956 0.059 Uiso 1 1 calc R . .
C17 C 0.7948(12) 0.9140(11) 0.2151(5) 0.048(2) Uani 1 1 d . C .
H17 H 0.7904 0.8110 0.1891 0.058 Uiso 1 1 calc R . .
N1 N 0.340(2) 0.032(2) 0.4236(9) 0.057(4) Uani 0.50 1 d P C 1
O2 O 0.3408(17) 0.0463(18) 0.4963(8) 0.054(3) Uani 0.50 1 d P C 1
O1 O 0.2900(19) -0.1127(18) 0.3761(8) 0.064(3) Uani 0.50 1 d P C 1
N10 N 0.622(3) 0.241(2) 0.5393(10) 0.063(4) Uani 0.50 1 d P C 2
O11 O 0.468(2) 0.141(2) 0.5404(11) 0.074(4) Uani 0.50 1 d P C 2
O10 O 0.749(3) 0.232(2) 0.5716(10) 0.091(5) Uani 0.50 1 d P C 2
O61 O 0.8371(10) 0.7729(8) 0.0503(4) 0.067(2) Uani 1 1 d . . .
C61 C 0.8424(16) 0.6703(15) -0.0096(6) 0.069(3) Uani 1 1 d . . .
C62 C 0.7382(19) 0.4782(15) -0.0146(7) 0.090(4) Uani 1 1 d . . .
H62A H 0.8192 0.4319 -0.0140 0.107 Uiso 1 1 calc R . .
H62B H 0.6512 0.4209 -0.0635 0.107 Uiso 1 1 calc R . .
H62C H 0.6773 0.4580 0.0304 0.107 Uiso 1 1 calc R . .
C63 C 0.7118(16) 0.9556(16) -0.0753(6) 0.072(3) Uani 1 1 d . . .
C64 C 0.5322(17) 0.912(2) -0.1163(8) 0.093(4) Uani 1 1 d . . .
H64A H 0.5438 0.9514 -0.1653 0.111 Uiso 1 1 calc R . .
H64B H 0.4829 0.9690 -0.0820 0.111 Uiso 1 1 calc R . .
H64C H 0.4535 0.7873 -0.1282 0.111 Uiso 1 1 calc R . .
O51 O 1.1765(9) 1.0544(9) 0.1147(3) 0.0594(17) Uani 1 1 d . . .
O41 O 1.0749(10) 1.2765(9) 0.0659(4) 0.0675(19) Uani 1 1 d . . .
O71 O 0.7340(9) 0.9879(11) 0.0016(4) 0.071(2) Uani 1 1 d . . .
C100 C -0.0221(19) 0.6350(17) 0.2233(8) 0.079(3) Uani 1 1 d D . .
N100 N -0.150(2) 0.5706(16) 0.2448(8) 0.104(4) Uani 1 1 d . D .
C101 C 0.115(3) 0.687(3) 0.1762(12) 0.079(5) Uiso 0.65 1 d P D 1
H10A H 0.0744 0.7099 0.1283 0.095 Uiso 0.65 1 calc PR D 1
H10B H 0.1439 0.5950 0.1619 0.095 Uiso 0.65 1 calc PR D 1
H10C H 0.2211 0.7915 0.2065 0.095 Uiso 0.65 1 calc PR D 1
C110 C 0.159(3) 0.756(5) 0.216(3) 0.099(12) Uiso 0.35 1 d PD D 2
H11A H 0.2213 0.8389 0.2669 0.119 Uiso 0.35 1 calc PR D 2
H11B H 0.1560 0.8181 0.1760 0.119 Uiso 0.35 1 calc PR D 2
H11C H 0.2215 0.6932 0.2013 0.119 Uiso 0.35 1 calc PR D 2

loop_
_atom_site_aniso_label
_atom_site_aniso_U_11
_atom_site_aniso_U_22
_atom_site_aniso_U_33
_atom_site_aniso_U_23
_atom_site_aniso_U_13
_atom_site_aniso_U_12
Cu1 0.0629(9) 0.0714(9) 0.0411(7) 0.0074(5) 0.0042(5) 0.0463(7)
O3 0.078(5) 0.087(5) 0.056(4) 0.013(4) -0.016(4) 0.044(4)
O4 0.058(4) 0.051(4) 0.056(4) 0.010(3) 0.004(3) 0.025(3)
N2 0.053(5) 0.061(4) 0.035(3) 0.006(3) -0.003(3) 0.037(4)
N3 0.058(5) 0.070(5) 0.045(4) -0.001(3) 0.002(3) 0.044(4)
C1 0.068(7) 0.069(6) 0.051(5) 0.004(4) 0.004(4) 0.048(5)
C2 0.065(6) 0.069(6) 0.044(5) 0.008(4) 0.009(4) 0.045(5)
C3 0.054(6) 0.070(6) 0.048(5) 0.001(4) 0.005(4) 0.030(5)
C4 0.062(6) 0.054(5) 0.048(5) 0.000(4) -0.003(4) 0.023(5)
C5 0.054(6) 0.065(6) 0.052(5) 0.018(4) 0.015(4) 0.033(5)
C6 0.056(6) 0.059(5) 0.038(4) 0.004(4) 0.006(4) 0.036(5)
C7 0.063(6) 0.067(6) 0.042(5) 0.007(4) 0.011(4) 0.040(5)
C8 0.065(6) 0.073(6) 0.053(5) 0.007(4) 0.001(4) 0.050(6)
C9 0.076(7) 0.066(6) 0.051(5) 0.006(4) -0.001(4) 0.051(5)
C10 0.060(6) 0.063(5) 0.042(4) 0.006(4) 0.003(4) 0.043(5)
C11 0.058(6) 0.057(5) 0.030(4) 0.005(3) 0.002(3) 0.036(5)
C12 0.064(6) 0.071(6) 0.039(4) 0.007(4) 0.006(4) 0.051(6)
C13 0.045(5) 0.052(5) 0.042(4) 0.007(3) -0.001(3) 0.032(4)
C14 0.060(6) 0.084(7) 0.039(4) 0.002(4) 0.005(4) 0.051(5)
C15 0.074(7) 0.064(6) 0.048(5) 0.009(4) 0.011(4) 0.052(5)
C16 0.046(5) 0.057(5) 0.048(5) 0.016(4) 0.004(4) 0.029(4)
C17 0.066(6) 0.043(4) 0.048(5) 0.011(3) 0.004(4) 0.037(4)
N1 0.069(11) 0.076(11) 0.043(8) 0.027(7) 0.012(7) 0.045(9)
O2 0.038(7) 0.078(9) 0.059(8) 0.017(7) 0.006(6) 0.037(7)
O1 0.067(9) 0.064(8) 0.065(8) 0.011(7) 0.005(7) 0.037(7)
N10 0.076(13) 0.067(10) 0.064(10) 0.016(8) 0.012(9) 0.048(11)
O11 0.069(12) 0.075(10) 0.102(13) 0.033(9) 0.025(10) 0.049(9)
O10 0.123(16) 0.091(12) 0.072(10) 0.024(9) 0.015(10) 0.062(11)
O61 0.091(6) 0.057(4) 0.053(4) 0.016(3) 0.030(4) 0.034(4)
C61 0.089(8) 0.084(7) 0.049(5) 0.015(5) 0.009(5) 0.054(7)
C62 0.117(11) 0.073(7) 0.071(7) 0.006(6) 0.018(7) 0.044(7)
C63 0.091(8) 0.104(8) 0.044(5) 0.007(5) 0.000(5) 0.072(7)
C64 0.085(9) 0.141(12) 0.076(8) 0.013(8) -0.007(6) 0.081(9)
O51 0.060(4) 0.092(5) 0.037(3) 0.010(3) 0.005(3) 0.048(4)
O41 0.088(5) 0.063(4) 0.060(4) 0.011(3) 0.026(4) 0.043(4)
O71 0.066(5) 0.116(6) 0.045(4) 0.010(4) 0.008(3) 0.059(5)
C100 0.091(9) 0.092(9) 0.085(8) 0.034(7) 0.034(7) 0.062(8)
N100 0.144(12) 0.104(9) 0.108(9) 0.027(7) 0.040(9) 0.092(9)

loop_
_atom_type_symbol
_atom_type_description
_atom_type_scat_dispersion_real
_atom_type_scat_dispersion_imag
_atom_type_scat_source
C C 0.0033 0.0016 'International Tables Vol C Tables 4.2.6.8 and 6.1.1.4'
H H 0.0000 0.0000 'International Tables Vol C Tables 4.2.6.8 and 6.1.1.4'
N N 0.0061 0.0033 'International Tables Vol C Tables 4.2.6.8 and 6.1.1.4'
O O 0.0106 0.0060 'International Tables Vol C Tables 4.2.6.8 and 6.1.1.4'
Cu Cu 0.3201 1.2651 'International Tables Vol C Tables 4.2.6.8 and 6.1.1.4'

loop_
_geom_angle_atom_site_label_1
_geom_angle_atom_site_label_2
_geom_angle_atom_site_label_3
_geom_angle
_geom_angle_site_symmetry_1
_geom_angle_site_symmetry_3
_geom_angle_publ_flag
O71 Cu1 O51 169.5(2) . . y
O71 Cu1 O41 91.8(3) . . y
O51 Cu1 O41 89.0(3) . . y
O71 Cu1 O61 87.1(3) . . y
O51 Cu1 O61 90.2(3) . . y
O41 Cu1 O61 169.8(3) . . y
O71 Cu1 N3 95.4(3) . . y
O51 Cu1 N3 94.9(3) . . y
O41 Cu1 N3 98.3(3) . . y
O61 Cu1 N3 91.9(3) . . y
O71 Cu1 Cu1 85.25(19) . 2_775 y
O51 Cu1 Cu1 84.32(18) . 2_775 y
O41 Cu1 Cu1 86.8(2) . 2_775 y
O61 Cu1 Cu1 83.02(19) . 2_775 y
N3 Cu1 Cu1 174.8(2) . 2_775 y
C12 N2 C13 118.1(7) . . ?
C12 N2 C1 123.5(8) . . ?
C13 N2 C1 117.9(7) . . ?
C16 N3 C17 119.1(8) . . ?
C16 N3 Cu1 122.6(6) . . ?
C17 N3 Cu1 118.2(5) . . ?
O3 C1 N2 120.1(9) . . ?
O3 C1 C2 123.4(10) . . ?
N2 C1 C2 116.6(8) . . ?
C3 C2 C11 119.7(9) . . ?
C3 C2 C1 118.0(9) . . ?
C11 C2 C1 122.3(9) . . ?
C2 C3 C4 119.5(9) . . ?
C2 C3 H3 120.3 . . ?
C4 C3 H3 120.3 . . ?
C5 C4 C3 121.5(9) . . ?
C5 C4 H4 119.3 . . ?
C3 C4 H4 119.3 . . ?
C4 C5 C6 121.4(9) . . ?
C4 C5 N1 121.2(10) . . ?
C6 C5 N1 117.3(10) . . ?
C4 C5 H5 119.3 . . ?
C6 C5 H5 119.3 . . ?
N1 C5 H5 4.9 . . ?
C7 C6 C11 117.0(8) . . ?
C7 C6 C5 126.0(8) . . ?
C11 C6 C5 116.9(8) . . ?
C8 C7 N10 115.3(11) . . ?
C8 C7 C6 122.3(9) . . ?
N10 C7 C6 122.4(12) . . ?
C8 C7 H7 118.9 . . ?
N10 C7 H7 3.8 . . ?
C6 C7 H7 118.9 . . ?
C7 C8 C9 120.3(9) . . ?
C7 C8 H8 119.9 . . ?
C9 C8 H8 119.9 . . ?
C10 C9 C8 118.9(9) . . ?
C10 C9 H9 120.6 . . ?
C8 C9 H9 120.6 . . ?
C9 C10 C11 121.6(9) . . ?
C9 C10 C12 117.5(9) . . ?
C11 C10 C12 120.7(8) . . ?
C10 C11 C2 119.0(8) . . ?
C10 C11 C6 120.0(7) . . ?
C2 C11 C6 121.0(8) . . ?
O4 C12 N2 119.1(8) . . ?
O4 C12 C10 123.8(8) . . ?
N2 C12 C10 117.1(9) . . ?
C17 C13 C14 119.3(8) . . ?
C17 C13 N2 118.3(7) . . ?
C14 C13 N2 122.3(8) . . ?
C15 C14 C13 118.9(8) . . ?
C15 C14 H14 120.6 . . ?
C13 C14 H14 120.6 . . ?
C16 C15 C14 118.0(8) . . ?
C16 C15 H15 121.0 . . ?
C14 C15 H15 121.0 . . ?
N3 C16 C15 124.4(8) . . ?
N3 C16 H16 117.8 . . ?
C15 C16 H16 117.8 . . ?
N3 C17 C13 120.4(7) . . ?
N3 C17 H17 119.8 . . ?
C13 C17 H17 119.8 . . ?
O2 N1 O1 122.5(15) . . ?
O2 N1 C5 118.2(14) . . ?
O1 N1 C5 119.1(13) . . ?
O11 N10 O10 123.8(18) . . ?
O11 N10 C7 118.3(16) . . ?
O10 N10 C7 117.8(18) . . ?
C61 O61 Cu1 125.5(7) . . ?
O41 C61 O61 123.2(10) 2_775 . ?
O41 C61 C62 119.1(9) 2_775 . ?
O61 C61 C62 117.6(10) . . ?
C61 C62 H62A 109.5 . . ?
C61 C62 H62B 109.5 . . ?
H62A C62 H62B 109.5 . . ?
C61 C62 H62C 109.5 . . ?
H62A C62 H62C 109.5 . . ?
H62B C62 H62C 109.5 . . ?
O51 C63 O71 124.1(9) 2_775 . ?
O51 C63 C64 120.5(9) 2_775 . ?
O71 C63 C64 115.2(10) . . ?
C63 C64 H64A 109.5 . . ?
C63 C64 H64B 109.5 . . ?
H64A C64 H64B 109.5 . . ?
C63 C64 H64C 109.5 . . ?
H64A C64 H64C 109.5 . . ?
H64B C64 H64C 109.5 . . ?
C63 O51 Cu1 123.9(6) 2_775 . ?
C61 O41 Cu1 121.5(7) 2_775 . ?
C63 O71 Cu1 122.4(7) . . ?
N100 C100 C101 164.9(18) . . ?
N100 C100 C110 163(2) . . ?
C101 C100 C110 31.3(18) . . ?
C100 C101 H10A 109.5 . . ?
C100 C101 H10B 109.5 . . ?
C100 C101 H10C 109.5 . . ?
C100 C110 H11A 109.5 . . ?
C100 C110 H11B 109.5 . . ?
H11A C110 H11B 109.5 . . ?
C100 C110 H11C 109.5 . . ?
H11A C110 H11C 109.5 . . ?
H11B C110 H11C 109.5 . . ?

loop_
_geom_bond_atom_site_label_1
_geom_bond_atom_site_label_2
_geom_bond_distance
_geom_bond_site_symmetry_2
_geom_bond_publ_flag
Cu1 O71 1.970(7) . y
Cu1 O51 1.981(6) . y
Cu1 O41 1.996(7) . y
Cu1 O61 1.997(7) . y
Cu1 N3 2.240(8) . y
Cu1 Cu1 2.634(2) 2_775 y
O3 C1 1.246(11) . ?
O4 C12 1.227(12) . ?
N2 C12 1.424(11) . ?
N2 C13 1.435(11) . ?
N2 C1 1.436(13) . ?
N3 C16 1.335(11) . ?
N3 C17 1.355(11) . ?
C1 C2 1.489(14) . ?
C2 C3 1.404(14) . ?
C2 C11 1.429(12) . ?
C3 C4 1.411(14) . ?
C3 H3 0.9500 . ?
C4 C5 1.380(13) . ?
C4 H4 0.9500 . ?
C5 C6 1.436(13) . ?
C5 N1 1.516(17) . ?
C5 H5 0.9500 . ?
C6 C7 1.426(12) . ?
C6 C11 1.436(12) . ?
C7 C8 1.396(14) . ?
C7 N10 1.408(19) . ?
C7 H7 0.9500 . ?
C8 C9 1.422(13) . ?
C8 H8 0.9500 . ?
C9 C10 1.388(13) . ?
C9 H9 0.9500 . ?
C10 C11 1.427(13) . ?
C10 C12 1.512(13) . ?
C13 C17 1.398(12) . ?
C13 C14 1.411(12) . ?
C14 C15 1.387(14) . ?
C14 H14 0.9500 . ?
C15 C16 1.367(13) . ?
C15 H15 0.9500 . ?
C16 H16 0.9500 . ?
C17 H17 0.9500 . ?
N1 O2 1.258(19) . ?
N1 O1 1.28(2) . ?
N10 O11 1.22(2) . ?
N10 O10 1.25(2) . ?
O61 C61 1.301(12) . ?
C61 O41 1.291(13) 2_775 ?
C61 C62 1.521(15) . ?
C62 H62A 0.9800 . ?
C62 H62B 0.9800 . ?
C62 H62C 0.9800 . ?
C63 O51 1.266(12) 2_775 ?
C63 O71 1.309(12) . ?
C63 C64 1.511(15) . ?
C64 H64A 0.9800 . ?
C64 H64B 0.9800 . ?
C64 H64C 0.9800 . ?
O51 C63 1.266(12) 2_775 ?
O41 C61 1.291(13) 2_775 ?
C100 N100 1.119(16) . ?
C100 C101 1.45(2) . ?
C100 C110 1.470(10) . ?
C101 H10A 0.9800 . ?
C101 H10B 0.9800 . ?
C101 H10C 0.9800 . ?
C110 H11A 0.9800 . ?
C110 H11B 0.9800 . ?
C110 H11C 0.9800 . ?

loop_
_geom_torsion_atom_site_label_1
_geom_torsion_atom_site_label_2
_geom_torsion_atom_site_label_3
_geom_torsion_atom_site_label_4
_geom_torsion
_geom_torsion_site_symmetry_1
_geom_torsion_site_symmetry_4
O71 Cu1 N3 C16 -81.0(7) . .
O51 Cu1 N3 C16 101.3(7) . .
O41 Cu1 N3 C16 11.6(7) . .
O61 Cu1 N3 C16 -168.3(7) . .
Cu1 Cu1 N3 C16 -177.6(18) 2_775 .
O71 Cu1 N3 C17 102.0(7) . .
O51 Cu1 N3 C17 -75.7(7) . .
O41 Cu1 N3 C17 -165.4(7) . .
O61 Cu1 N3 C17 14.7(7) . .
Cu1 Cu1 N3 C17 5(3) 2_775 .
C12 N2 C1 O3 -174.4(8) . .
C13 N2 C1 O3 -2.2(13) . .
C12 N2 C1 C2 5.8(12) . .
C13 N2 C1 C2 177.9(7) . .
O3 C1 C2 C3 2.9(14) . .
N2 C1 C2 C3 -177.3(8) . .
O3 C1 C2 C11 -179.1(9) . .
N2 C1 C2 C11 0.7(13) . .
C11 C2 C3 C4 2.8(14) . .
C1 C2 C3 C4 -179.1(8) . .
C2 C3 C4 C5 -0.2(15) . .
C3 C4 C5 C6 -0.5(15) . .
C3 C4 C5 N1 -175.3(10) . .
C4 C5 C6 C7 -176.8(9) . .
N1 C5 C6 C7 -1.8(14) . .
C4 C5 C6 C11 -1.4(13) . .
N1 C5 C6 C11 173.6(9) . .
C11 C6 C7 C8 -0.3(13) . .
C5 C6 C7 C8 175.1(8) . .
C11 C6 C7 N10 178.0(11) . .
C5 C6 C7 N10 -6.6(16) . .
N10 C7 C8 C9 -177.0(10) . .
C6 C7 C8 C9 1.3(14) . .
C7 C8 C9 C10 -1.0(13) . .
C8 C9 C10 C11 -0.3(13) . .
C8 C9 C10 C12 -177.0(8) . .
C9 C10 C11 C2 -179.5(8) . .
C12 C10 C11 C2 -3.0(12) . .
C9 C10 C11 C6 1.4(13) . .
C12 C10 C11 C6 177.9(7) . .
C3 C2 C11 C10 176.1(8) . .
C1 C2 C11 C10 -1.9(13) . .
C3 C2 C11 C6 -4.8(13) . .
C1 C2 C11 C6 177.2(8) . .
C7 C6 C11 C10 -1.1(12) . .
C5 C6 C11 C10 -176.9(8) . .
C7 C6 C11 C2 179.9(8) . .
C5 C6 C11 C2 4.1(12) . .
C13 N2 C12 O4 -1.5(11) . .
C1 N2 C12 O4 170.6(8) . .
C13 N2 C12 C10 177.5(7) . .
C1 N2 C12 C10 -10.4(11) . .
C9 C10 C12 O4 4.5(13) . .
C11 C10 C12 O4 -172.2(8) . .
C9 C10 C12 N2 -174.4(8) . .
C11 C10 C12 N2 8.9(11) . .
C12 N2 C13 C17 102.5(9) . .
C1 N2 C13 C17 -70.0(10) . .
C12 N2 C13 C14 -73.2(11) . .
C1 N2 C13 C14 114.2(9) . .
C17 C13 C14 C15 -1.2(13) . .
N2 C13 C14 C15 174.4(8) . .
C13 C14 C15 C16 0.7(14) . .
C17 N3 C16 C15 -1.5(14) . .
Cu1 N3 C16 C15 -178.5(7) . .
C14 C15 C16 N3 0.7(14) . .
C16 N3 C17 C13 0.9(13) . .
Cu1 N3 C17 C13 178.0(6) . .
C14 C13 C17 N3 0.4(13) . .
N2 C13 C17 N3 -175.4(8) . .
C4 C5 N1 O2 -134.7(14) . .
C6 C5 N1 O2 50.3(17) . .
C4 C5 N1 O1 40(2) . .
C6 C5 N1 O1 -135.2(14) . .
C8 C7 N10 O11 148.3(15) . .
C6 C7 N10 O11 -30(2) . .
C8 C7 N10 O10 -34(2) . .
C6 C7 N10 O10 148.0(15) . .
O71 Cu1 O61 C61 85.3(9) . .
O51 Cu1 O61 C61 -84.5(9) . .
O41 Cu1 O61 C61 1(2) . .
N3 Cu1 O61 C61 -179.4(9) . .
Cu1 Cu1 O61 C61 -0.3(9) 2_775 .
Cu1 O61 C61 O41 1.0(17) . 2_775
Cu1 O61 C61 C62 -176.1(8) . .
O71 Cu1 O51 C63 10(2) . 2_775
O41 Cu1 O51 C63 -85.0(9) . 2_775
O61 Cu1 O51 C63 84.8(9) . 2_775
N3 Cu1 O51 C63 176.7(9) . 2_775
Cu1 Cu1 O51 C63 1.9(9) 2_775 2_775
O71 Cu1 O41 C61 -86.0(9) . 2_775
O51 Cu1 O41 C61 83.5(9) . 2_775
O61 Cu1 O41 C61 -2(2) . 2_775
N3 Cu1 O41 C61 178.3(8) . 2_775
Cu1 Cu1 O41 C61 -0.8(8) 2_775 2_775
O51 C63 O71 Cu1 0.6(17) 2_775 .
C64 C63 O71 Cu1 174.5(8) . .
O51 Cu1 O71 C63 -9(2) . .
O41 Cu1 O71 C63 85.1(9) . .
O61 Cu1 O71 C63 -84.7(9) . .
N3 Cu1 O71 C63 -176.3(9) . .
Cu1 Cu1 O71 C63 -1.5(9) 2_775 .
